data_1570772
loop_
_publ_author_name
'Guerzoni, Michael G.'
'van Ingen, Yara'
'Babaahmadi, Rasool'
'Wirth, Thomas'
'Richards, Emma'
'Melen, Rebecca L.'

_publ_section_title
;
 An un-forgotten classic: the nitro-Mannich reaction between nitrones and
 silyl nitronates catalysed by B(C<sub>6</sub>F<sub>5</sub>)<sub>3</sub>.
;
_journal_issue 7
_journal_name_full 'Chemical science'
_journal_page_first 2648
_journal_page_last 2654
_journal_paper_doi 10.1039/d3sc05672d
_journal_volume 15
_journal_year 2024
_chemical_formula_moiety 'C32 H13 B F15 N O'
_chemical_formula_sum 'C32 H13 B F15 N O'
_chemical_formula_weight 723.24
_space_group_crystal_system monoclinic
_space_group_IT_number 14
_space_group_name_Hall '-P 2ybc'
_space_group_name_H-M_alt 'P 1 21/c 1'
_atom_sites_solution_hydrogens geom
_atom_sites_solution_primary direct
_audit_creation_method SHELXL-2018/3
_audit_update_record
;
2023-10-16 deposited with the CCDC.	2023-12-29 downloaded from the CCDC.
;
_cell_angle_alpha 90
_cell_angle_beta 93.949(2)
_cell_angle_gamma 90
_cell_formula_units_Z 4
_cell_length_a 13.0639(4)
_cell_length_b 11.4369(3)
_cell_length_c 19.0593(5)
_cell_measurement_reflns_used 5383
_cell_measurement_temperature 200(2)
_cell_measurement_theta_max 72.6430
_cell_measurement_theta_min 3.9690
_cell_volume 2840.90(14)
_computing_cell_refinement 'CrysAlisPro 1.171.42.90a (Rigaku OD, 2023)'
_computing_data_collection 'CrysAlisPro 1.171.42.90a (Rigaku OD, 2023)'
_computing_data_reduction 'CrysAlisPro 1.171.42.90a (Rigaku OD, 2023)'
_computing_molecular_graphics Mercury
_computing_publication_material publCIF
_computing_structure_refinement 'SHELXL-2018/3 (Sheldrick, 2018)'
_computing_structure_solution 'SHELXT 2018/2 (Sheldrick, 2018)'
_diffrn_ambient_temperature 200(2)
_diffrn_measured_fraction_theta_full 0.999
_diffrn_measured_fraction_theta_max 0.973
_diffrn_measurement_device_type 'SuperNova, Dual, Cu at home/near, Atlas'
_diffrn_measurement_method 'w/ scans'
_diffrn_radiation_type CuK\a
_diffrn_radiation_wavelength 1.54178
_diffrn_reflns_av_R_equivalents 0.0240
_diffrn_reflns_av_unetI/netI 0.0290
_diffrn_reflns_Laue_measured_fraction_full 0.999
_diffrn_reflns_Laue_measured_fraction_max 0.973
_diffrn_reflns_limit_h_max 10
_diffrn_reflns_limit_h_min -15
_diffrn_reflns_limit_k_max 12
_diffrn_reflns_limit_k_min -14
_diffrn_reflns_limit_l_max 20
_diffrn_reflns_limit_l_min -23
_diffrn_reflns_number 11862
_diffrn_reflns_point_group_measured_fraction_full 0.999
_diffrn_reflns_point_group_measured_fraction_max 0.973
_diffrn_reflns_theta_full 67.679
_diffrn_reflns_theta_max 72.814
_diffrn_reflns_theta_min 4.511
_diffrn_source 'micro-focus sealed X-ray tube'
_exptl_absorpt_coefficient_mu 1.531
_exptl_absorpt_correction_T_max 1.000
_exptl_absorpt_correction_T_min 0.595
_exptl_absorpt_correction_type gaussian
_exptl_absorpt_process_details
;
CrysAlisPro 1.171.42.90a (Rigaku Oxford Diffraction, 2023)
Numerical absorption correction based on gaussian integration over
a multifaceted crystal model
Empirical absorption correction using spherical harmonics,
implemented in SCALE3 ABSPACK scaling algorithm.
;
_exptl_crystal_colour yellow
_exptl_crystal_density_diffrn 1.691
_exptl_crystal_description blocks
_exptl_crystal_F_000 1440
_exptl_crystal_size_max 0.249
_exptl_crystal_size_mid 0.211
_exptl_crystal_size_min 0.154
_refine_diff_density_max 0.596
_refine_diff_density_min -0.265
_refine_diff_density_rms 0.048
_refine_ls_extinction_method none
_refine_ls_goodness_of_fit_ref 1.013
_refine_ls_hydrogen_treatment constr
_refine_ls_matrix_type full
_refine_ls_number_parameters 452
_refine_ls_number_reflns 5511
_refine_ls_number_restraints 0
_refine_ls_restrained_S_all 1.013
_refine_ls_R_factor_all 0.0587
_refine_ls_R_factor_gt 0.0458
_refine_ls_shift/su_max 0.001
_refine_ls_shift/su_mean 0.000
_refine_ls_structure_factor_coef Fsqd
_refine_ls_weighting_details 'w=1/[\s^2^(Fo^2^)+(0.0719P)^2^+1.1395P] where P=(Fo^2^+2Fc^2^)/3'
_refine_ls_weighting_scheme calc
_refine_ls_wR_factor_gt 0.1243
_refine_ls_wR_factor_ref 0.1369
_reflns_Friedel_coverage 0.000
_reflns_number_gt 4370
_reflns_number_total 5511
_reflns_threshold_expression 'I > 2\s(I)'
_cod_data_source_file d3sc05672d2.cif
_cod_data_source_block RM2364b_a
_cod_depositor_comments 'Adding full bibliography for 1570770--1570774.cif.'
_cod_original_sg_symbol_H-M 'P 21/c'
_cod_database_code 1570772
_shelx_shelxl_version_number 2018/3
_shelx_space_group_comment
;
The symmetry employed for this shelxl refinement is uniquely defined
by the following loop, which should always be used as a source of
symmetry information in preference to the above space-group names.
They are only intended as comments.
;
_shelx_estimated_absorpt_t_min 0.702
_shelx_estimated_absorpt_t_max 0.798

loop_
_space_group_symop_operation_xyz
'x, y, z'
'-x, y+1/2, -z+1/2'
'-x, -y, -z'
'x, -y-1/2, z-1/2'

loop_
_atom_site_label
_atom_site_type_symbol
_atom_site_fract_x
_atom_site_fract_y
_atom_site_fract_z
_atom_site_U_iso_or_equiv
_atom_site_adp_type
_atom_site_occupancy
_atom_site_site_symmetry_order
_atom_site_calc_flag
_atom_site_refinement_flags_posn
_atom_site_refinement_flags_adp
_atom_site_refinement_flags_occupancy
_atom_site_disorder_assembly
_atom_site_disorder_group
F1 F 0.94106(10) 0.46313(12) 0.57876(8) 0.0515(3) Uani 1 1 d . . . . .
F3 F 0.85333(16) 0.14122(15) 0.43545(8) 0.0730(5) Uani 1 1 d . . . . .
F4 F 0.67945(14) 0.11149(14) 0.50433(8) 0.0667(4) Uani 1 1 d . . . . .
F5 F 0.63865(10) 0.24814(12) 0.60981(7) 0.0498(3) Uani 1 1 d . . . . .
F6 F 0.57917(11) 0.51014(13) 0.56848(7) 0.0521(3) Uani 1 1 d . . . . .
F7 F 0.53760(14) 0.69640(17) 0.48829(9) 0.0720(5) Uani 1 1 d . . . . .
F8 F 0.68101(17) 0.86637(14) 0.47673(9) 0.0768(5) Uani 1 1 d . . . . .
F9 F 0.86145(15) 0.85340(13) 0.55483(9) 0.0666(4) Uani 1 1 d . . . . .
F10 F 0.90115(10) 0.67533(12) 0.64267(7) 0.0497(3) Uani 1 1 d . . . . .
F11 F 0.96103(10) 0.32856(12) 0.70006(8) 0.0503(3) Uani 1 1 d . . . . .
F12 F 1.10530(12) 0.39708(16) 0.79538(10) 0.0699(5) Uani 1 1 d . . . . .
F13 F 1.07023(17) 0.57813(18) 0.88332(11) 0.0904(7) Uani 1 1 d . . . . .
F14 F 0.88760(16) 0.69505(16) 0.86916(9) 0.0758(5) Uani 1 1 d . . . . .
F15 F 0.75119(12) 0.64247(14) 0.76428(8) 0.0598(4) Uani 1 1 d . . . . .
O1 O 0.65992(11) 0.44550(13) 0.69139(7) 0.0364(3) Uani 1 1 d . . . . .
N1 N 0.65074(13) 0.36492(15) 0.74354(9) 0.0349(4) Uani 1 1 d . . . . .
C1 C 0.71498(16) 0.27980(19) 0.75465(11) 0.0362(4) Uani 1 1 d . . . . .
H1 H 0.768741 0.277295 0.723558 0.043 Uiso 1 1 calc R U . . .
F2 F 0.98455(14) 0.31889(16) 0.47597(9) 0.0731(5) Uani 1 1 d . . . . .
C2 C 0.71811(16) 0.18734(19) 0.80707(11) 0.0376(4) Uani 1 1 d . . . . .
C11 C 0.4005(2) 0.4566(2) 0.85623(15) 0.0586(7) Uani 1 1 d . . . . .
H11 H 0.343526 0.479422 0.881434 0.070 Uiso 1 1 calc R U . . .
C12 C 0.3827(2) 0.3938(3) 0.79634(15) 0.0578(6) Uani 1 1 d . . . . .
H12 H 0.314413 0.373237 0.780750 0.069 Uiso 1 1 calc R U . . .
C13 C 0.46592(19) 0.3584(2) 0.75662(14) 0.0513(6) Uani 1 1 d . . . . .
C14 C 0.4499(2) 0.2921(4) 0.69125(18) 0.0757(9) Uani 1 1 d . . . . .
H01C H 0.376165 0.282141 0.679660 0.114 Uiso 1 1 calc R U . . .
H14 H 0.482447 0.215194 0.697111 0.114 Uiso 1 1 calc R U . . .
H01F H 0.480353 0.334485 0.653148 0.114 Uiso 1 1 calc R U . . .
C15 C 0.78827(16) 0.36366(18) 0.60103(10) 0.0343(4) Uani 1 1 d . . . . .
C16 C 0.87502(17) 0.37526(19) 0.56279(11) 0.0403(5) Uani 1 1 d . . . . .
C17 C 0.8985(2) 0.3026(2) 0.50878(12) 0.0485(6) Uani 1 1 d . . . . .
C18 C 0.8328(2) 0.2128(2) 0.48858(12) 0.0501(6) Uani 1 1 d . . . . .
C19 C 0.7454(2) 0.1981(2) 0.52333(12) 0.0453(5) Uani 1 1 d . . . . .
C20 C 0.72555(17) 0.27181(19) 0.57812(11) 0.0381(4) Uani 1 1 d . . . . .
C21 C 0.74039(16) 0.58404(19) 0.61209(11) 0.0371(4) Uani 1 1 d . . . . .
C22 C 0.65004(18) 0.5955(2) 0.56994(11) 0.0416(5) Uani 1 1 d . . . . .
C23 C 0.6275(2) 0.6898(2) 0.52620(12) 0.0502(6) Uani 1 1 d . . . . .
C24 C 0.7000(2) 0.7758(2) 0.52057(13) 0.0537(6) Uani 1 1 d . . . . .
C25 C 0.7912(2) 0.7692(2) 0.55990(13) 0.0485(6) Uani 1 1 d . . . . .
C26 C 0.80989(17) 0.67494(19) 0.60527(11) 0.0402(5) Uani 1 1 d . . . . .
C27 C 0.85001(17) 0.48534(19) 0.72441(11) 0.0385(5) Uani 1 1 d . . . . .
C28 C 0.94074(18) 0.4243(2) 0.73811(12) 0.0421(5) Uani 1 1 d . . . . .
C29 C 1.0159(2) 0.4551(2) 0.78960(14) 0.0523(6) Uani 1 1 d . . . . .
C30 C 0.9988(2) 0.5469(2) 0.83378(14) 0.0591(7) Uani 1 1 d . . . . .
C31 C 0.9073(2) 0.6067(2) 0.82585(13) 0.0551(6) Uani 1 1 d . . . . .
C32 C 0.83645(19) 0.5763(2) 0.77168(12) 0.0449(5) Uani 1 1 d . . . . .
B1 B 0.76299(18) 0.4652(2) 0.65899(12) 0.0348(5) Uani 1 1 d . . . . .
C3 C 0.80784(18) 0.1223(2) 0.81070(13) 0.0483(6) Uani 1 1 d . . . . .
H3 H 0.859962 0.140505 0.780070 0.058 Uiso 1 1 calc R U . . .
C4 C 0.8228(2) 0.0312(3) 0.85816(15) 0.0584(7) Uani 1 1 d . . . . .
H4 H 0.884628 -0.012799 0.859927 0.070 Uiso 1 1 calc R U . . .
C5 C 0.7477(2) 0.0051(3) 0.90271(15) 0.0575(7) Uani 1 1 d . . . . .
H5 H 0.757393 -0.057694 0.935147 0.069 Uiso 1 1 calc R U . . .
C6 C 0.6587(2) 0.0691(3) 0.90054(15) 0.0586(7) Uani 1 1 d . . . . .
H6 H 0.607744 0.050992 0.932071 0.070 Uiso 1 1 calc R U . . .
C7 C 0.64224(19) 0.1595(2) 0.85321(14) 0.0521(6) Uani 1 1 d . . . . .
H7 H 0.580021 0.202719 0.851786 0.063 Uiso 1 1 calc R U . . .
C8 C 0.56187(17) 0.39196(19) 0.78290(12) 0.0423(5) Uani 1 1 d . . . . .
C9 C 0.5798(2) 0.4562(2) 0.84489(13) 0.0550(6) Uani 1 1 d . . . . .
H9 H 0.647554 0.477495 0.861329 0.066 Uiso 1 1 calc R U . . .
C10 C 0.4962(2) 0.4884(3) 0.88193(15) 0.0625(7) Uani 1 1 d . . . . .
H10 H 0.505683 0.531736 0.924396 0.075 Uiso 1 1 calc R U . . .

loop_
_atom_site_aniso_label
_atom_site_aniso_U_11
_atom_site_aniso_U_22
_atom_site_aniso_U_33
_atom_site_aniso_U_23
_atom_site_aniso_U_13
_atom_site_aniso_U_12
F1 0.0454(7) 0.0455(8) 0.0662(8) 0.0015(6) 0.0223(6) -0.0077(6)
F3 0.1117(14) 0.0563(9) 0.0548(8) -0.0146(7) 0.0339(9) 0.0096(9)
F4 0.0920(12) 0.0498(9) 0.0589(9) -0.0169(7) 0.0097(8) -0.0184(8)
F5 0.0455(7) 0.0515(8) 0.0538(7) -0.0096(6) 0.0131(6) -0.0149(6)
F6 0.0458(7) 0.0552(8) 0.0544(8) 0.0047(6) -0.0034(6) -0.0061(6)
F7 0.0753(11) 0.0721(11) 0.0655(10) 0.0112(8) -0.0165(8) 0.0168(9)
F8 0.1209(16) 0.0430(9) 0.0655(10) 0.0162(7) -0.0008(10) 0.0111(9)
F9 0.0946(12) 0.0390(8) 0.0678(9) 0.0065(7) 0.0178(9) -0.0173(8)
F10 0.0479(8) 0.0444(7) 0.0575(8) 0.0038(6) 0.0091(6) -0.0110(6)
F11 0.0471(8) 0.0438(7) 0.0596(8) -0.0004(6) 0.0009(6) 0.0077(6)
F12 0.0516(9) 0.0659(10) 0.0887(11) 0.0168(9) -0.0207(8) -0.0001(8)
F13 0.1074(15) 0.0712(12) 0.0850(12) -0.0026(10) -0.0474(11) -0.0214(11)
F14 0.1123(15) 0.0584(10) 0.0564(9) -0.0203(8) 0.0046(9) -0.0172(10)
F15 0.0619(9) 0.0551(9) 0.0633(9) -0.0174(7) 0.0111(7) 0.0083(7)
O1 0.0351(7) 0.0365(8) 0.0387(7) 0.0057(6) 0.0098(6) 0.0002(6)
N1 0.0333(9) 0.0327(9) 0.0395(8) 0.0008(7) 0.0084(7) -0.0040(7)
C1 0.0345(10) 0.0355(11) 0.0396(10) -0.0024(8) 0.0084(8) -0.0032(8)
F2 0.0788(11) 0.0676(11) 0.0794(11) 0.0039(8) 0.0524(9) 0.0063(9)
C2 0.0378(11) 0.0365(11) 0.0393(10) -0.0002(8) 0.0075(8) -0.0032(9)
C11 0.0620(17) 0.0501(15) 0.0664(16) 0.0027(12) 0.0234(13) 0.0058(12)
C12 0.0484(14) 0.0578(16) 0.0686(16) 0.0040(13) 0.0150(12) -0.0047(12)
C13 0.0415(13) 0.0491(14) 0.0647(15) -0.0007(12) 0.0129(11) -0.0025(10)
C14 0.0494(16) 0.102(3) 0.077(2) -0.0194(18) 0.0158(14) -0.0125(16)
C15 0.0356(10) 0.0320(10) 0.0358(9) 0.0031(8) 0.0067(8) 0.0018(8)
C16 0.0433(12) 0.0351(11) 0.0436(11) 0.0064(9) 0.0124(9) 0.0018(9)
C17 0.0557(14) 0.0468(13) 0.0460(12) 0.0094(10) 0.0250(10) 0.0080(11)
C18 0.0775(17) 0.0379(12) 0.0365(11) -0.0020(9) 0.0168(11) 0.0111(11)
C19 0.0625(15) 0.0337(11) 0.0397(11) -0.0010(9) 0.0047(10) -0.0017(10)
C20 0.0414(11) 0.0371(11) 0.0367(10) 0.0016(8) 0.0081(8) -0.0012(9)
C21 0.0410(11) 0.0337(10) 0.0379(10) -0.0023(8) 0.0127(8) 0.0021(9)
C22 0.0458(12) 0.0401(12) 0.0395(10) -0.0023(9) 0.0084(9) 0.0031(9)
C23 0.0622(15) 0.0447(13) 0.0435(12) -0.0011(10) 0.0024(11) 0.0127(11)
C24 0.0833(19) 0.0343(12) 0.0438(12) 0.0035(10) 0.0063(12) 0.0135(12)
C25 0.0668(16) 0.0312(11) 0.0493(12) -0.0002(9) 0.0177(11) -0.0032(10)
C26 0.0450(12) 0.0336(11) 0.0430(11) -0.0007(9) 0.0105(9) 0.0006(9)
C27 0.0404(11) 0.0349(11) 0.0408(10) 0.0018(8) 0.0073(8) -0.0064(9)
C28 0.0432(12) 0.0369(11) 0.0461(11) 0.0043(9) 0.0033(9) -0.0050(9)
C29 0.0509(14) 0.0464(14) 0.0580(14) 0.0124(11) -0.0084(11) -0.0075(11)
C30 0.0702(18) 0.0498(15) 0.0543(14) 0.0067(12) -0.0167(12) -0.0184(13)
C31 0.0768(18) 0.0433(13) 0.0456(12) -0.0059(10) 0.0062(12) -0.0173(13)
C32 0.0492(13) 0.0408(12) 0.0457(11) -0.0031(10) 0.0094(10) -0.0046(10)
B1 0.0327(11) 0.0347(12) 0.0378(11) 0.0006(9) 0.0077(9) -0.0012(9)
C3 0.0423(12) 0.0536(14) 0.0506(12) 0.0104(11) 0.0147(10) 0.0057(10)
C4 0.0514(14) 0.0609(16) 0.0642(15) 0.0173(13) 0.0131(12) 0.0138(12)
C5 0.0605(16) 0.0533(15) 0.0597(15) 0.0188(12) 0.0108(12) 0.0047(12)
C6 0.0536(15) 0.0560(16) 0.0686(16) 0.0186(13) 0.0222(12) 0.0002(12)
C7 0.0422(12) 0.0511(14) 0.0654(15) 0.0147(12) 0.0197(11) 0.0040(11)
C8 0.0401(11) 0.0346(11) 0.0541(12) 0.0085(9) 0.0168(9) 0.0028(9)
C9 0.0634(16) 0.0526(14) 0.0517(13) -0.0028(11) 0.0238(12) 0.0026(12)
C10 0.0725(19) 0.0596(17) 0.0581(15) -0.0111(13) 0.0243(13) -0.0021(14)

loop_
_atom_type_symbol
_atom_type_description
_atom_type_scat_dispersion_real
_atom_type_scat_dispersion_imag
_atom_type_scat_source
C C 0.0181 0.0091 'International Tables Vol C Tables 4.2.6.8 and 6.1.1.4'
H H 0.0000 0.0000 'International Tables Vol C Tables 4.2.6.8 and 6.1.1.4'
B B 0.0090 0.0039 'International Tables Vol C Tables 4.2.6.8 and 6.1.1.4'
N N 0.0311 0.0180 'International Tables Vol C Tables 4.2.6.8 and 6.1.1.4'
O O 0.0492 0.0322 'International Tables Vol C Tables 4.2.6.8 and 6.1.1.4'
F F 0.0727 0.0534 'International Tables Vol C Tables 4.2.6.8 and 6.1.1.4'

loop_
_geom_angle_atom_site_label_1
_geom_angle_atom_site_label_2
_geom_angle_atom_site_label_3
_geom_angle
_geom_angle_site_symmetry_1
_geom_angle_site_symmetry_3
_geom_angle_publ_flag
N1 O1 B1 120.95(15) . . ?
C1 N1 O1 122.56(16) . . ?
C1 N1 C8 127.30(18) . . ?
O1 N1 C8 110.12(16) . . ?
N1 C1 C2 130.35(19) . . ?
C3 C2 C7 118.5(2) . . ?
C3 C2 C1 114.11(19) . . ?
C7 C2 C1 127.4(2) . . ?
C12 C11 C10 123.1(3) . . ?
C11 C12 C13 120.3(3) . . ?
C8 C13 C12 116.0(2) . . ?
C8 C13 C14 122.0(2) . . ?
C12 C13 C14 122.0(2) . . ?
C20 C15 C16 113.06(19) . . ?
C20 C15 B1 127.10(18) . . ?
C16 C15 B1 119.31(18) . . ?
F1 C16 C17 116.63(19) . . ?
F1 C16 C15 118.95(19) . . ?
C17 C16 C15 124.4(2) . . ?
F2 C17 C16 120.3(2) . . ?
F2 C17 C18 120.1(2) . . ?
C16 C17 C18 119.6(2) . . ?
F3 C18 C19 120.4(2) . . ?
F3 C18 C17 120.8(2) . . ?
C19 C18 C17 118.8(2) . . ?
F4 C19 C18 120.0(2) . . ?
F4 C19 C20 120.2(2) . . ?
C18 C19 C20 119.8(2) . . ?
F5 C20 C19 115.1(2) . . ?
F5 C20 C15 120.59(18) . . ?
C19 C20 C15 124.3(2) . . ?
C22 C21 C26 114.2(2) . . ?
C22 C21 B1 120.49(19) . . ?
C26 C21 B1 125.1(2) . . ?
F6 C22 C23 115.8(2) . . ?
F6 C22 C21 120.0(2) . . ?
C23 C22 C21 124.1(2) . . ?
F7 C23 C24 120.1(2) . . ?
F7 C23 C22 120.9(2) . . ?
C24 C23 C22 119.1(2) . . ?
F8 C24 C25 120.0(3) . . ?
F8 C24 C23 120.1(3) . . ?
C25 C24 C23 119.8(2) . . ?
F9 C25 C24 119.8(2) . . ?
F9 C25 C26 120.7(2) . . ?
C24 C25 C26 119.5(2) . . ?
F10 C26 C21 120.8(2) . . ?
F10 C26 C25 115.9(2) . . ?
C21 C26 C25 123.3(2) . . ?
C28 C27 C32 113.5(2) . . ?
C28 C27 B1 127.6(2) . . ?
C32 C27 B1 118.8(2) . . ?
F11 C28 C29 115.6(2) . . ?
F11 C28 C27 120.3(2) . . ?
C29 C28 C27 124.1(2) . . ?
F12 C29 C30 120.3(2) . . ?
F12 C29 C28 120.2(2) . . ?
C30 C29 C28 119.5(3) . . ?
F13 C30 C29 120.3(3) . . ?
F13 C30 C31 120.4(3) . . ?
C29 C30 C31 119.3(2) . . ?
F14 C31 C30 120.6(2) . . ?
F14 C31 C32 120.2(3) . . ?
C30 C31 C32 119.2(2) . . ?
F15 C32 C31 116.3(2) . . ?
F15 C32 C27 119.5(2) . . ?
C31 C32 C27 124.2(2) . . ?
O1 B1 C21 102.14(16) . . ?
O1 B1 C27 107.16(16) . . ?
C21 B1 C27 112.67(18) . . ?
O1 B1 C15 112.78(17) . . ?
C21 B1 C15 104.74(16) . . ?
C27 B1 C15 116.49(17) . . ?
C4 C3 C2 121.2(2) . . ?
C5 C4 C3 119.5(2) . . ?
C6 C5 C4 120.3(2) . . ?
C5 C6 C7 120.9(2) . . ?
C6 C7 C2 119.6(2) . . ?
C13 C8 C9 123.5(2) . . ?
C13 C8 N1 119.5(2) . . ?
C9 C8 N1 117.0(2) . . ?
C10 C9 C8 118.5(3) . . ?
C11 C10 C9 118.7(3) . . ?

loop_
_geom_bond_atom_site_label_1
_geom_bond_atom_site_label_2
_geom_bond_distance
_geom_bond_site_symmetry_2
_geom_bond_publ_flag
F1 C16 1.346(3) . ?
F3 C18 1.344(3) . ?
F4 C19 1.346(3) . ?
F5 C20 1.350(2) . ?
F6 C22 1.345(3) . ?
F7 C23 1.338(3) . ?
F8 C24 1.343(3) . ?
F9 C25 1.338(3) . ?
F10 C26 1.346(3) . ?
F11 C28 1.350(3) . ?
F12 C29 1.342(3) . ?
F13 C30 1.330(3) . ?
F14 C31 1.341(3) . ?
F15 C32 1.346(3) . ?
O1 N1 1.367(2) . ?
O1 B1 1.536(3) . ?
N1 C1 1.293(3) . ?
N1 C8 1.458(3) . ?
C1 C2 1.453(3) . ?
F2 C17 1.336(3) . ?
C2 C3 1.386(3) . ?
C2 C7 1.406(3) . ?
C11 C12 1.355(4) . ?
C11 C10 1.360(4) . ?
C12 C13 1.426(4) . ?
C13 C8 1.372(4) . ?
C13 C14 1.461(4) . ?
C15 C20 1.384(3) . ?
C15 C16 1.395(3) . ?
C15 B1 1.651(3) . ?
C16 C17 1.374(3) . ?
C17 C18 1.376(4) . ?
C18 C19 1.369(4) . ?
C19 C20 1.381(3) . ?
C21 C22 1.388(3) . ?
C21 C26 1.392(3) . ?
C21 B1 1.643(3) . ?
C22 C23 1.382(3) . ?
C23 C24 1.375(4) . ?
C24 C25 1.366(4) . ?
C25 C26 1.393(3) . ?
C27 C28 1.385(3) . ?
C27 C32 1.395(3) . ?
C27 B1 1.645(3) . ?
C28 C29 1.385(3) . ?
C29 C30 1.373(4) . ?
C30 C31 1.377(4) . ?
C31 C32 1.382(4) . ?
C3 C4 1.384(4) . ?
C4 C5 1.375(4) . ?
C5 C6 1.373(4) . ?
C6 C7 1.379(4) . ?
C8 C9 1.397(4) . ?
C9 C10 1.390(4) . ?
